data_4309191
loop_
_publ_author_name
'Christopher E. Dub\'e'
'Sumitra Mukhopadhyay'
'Peter J. Bonitatebus'
'Richard J. Staples'
'William H. Armstrong'

_publ_section_title
;
Tuning Tetranuclear Manganese-Oxo Core Electronic Properties:
Adamantane-Shaped Complexes Synthesized by Ligand Exchange
;
_journal_name_full 'Inorganic Chemistry'
_journal_page_first 5161
_journal_page_last 5175
_journal_paper_doi 10.1021/ic050183w
_journal_volume 44
_journal_year 2005
_chemical_formula_sum 'C53 H88 Mn4 N8 O21'
_chemical_formula_weight 1393.07
_chemical_name_systematic
; 
 ? 
;
_space_group_IT_number 15
_symmetry_cell_setting monoclinic
_symmetry_space_group_name_Hall '-C 2yc'
_symmetry_space_group_name_H-M 'C 1 2/c 1'
_atom_sites_solution_hydrogens geom
_atom_sites_solution_primary direct
_atom_sites_solution_secondary difmap
_audit_creation_method SHELXL-97
_cell_angle_alpha 90.00
_cell_angle_beta 90.28(2)
_cell_angle_gamma 90.00
_cell_formula_units_Z 4
_cell_length_a 10.543(2)
_cell_length_b 25.198(4)
_cell_length_c 24.295(4)
_cell_measurement_temperature 213(2)
_cell_volume 6454.2(19)
_computing_structure_refinement 'SHELXL-97 (Sheldrick, 1997)'
_computing_structure_solution 'SHELXS-97 (Sheldrick, 1990)'
_diffrn_ambient_temperature 213(2)
_diffrn_measured_fraction_theta_full 0.790
_diffrn_measured_fraction_theta_max 0.790
_diffrn_radiation_monochromator graphite
_diffrn_radiation_source 'fine-focus sealed tube'
_diffrn_radiation_type MoK\a
_diffrn_radiation_wavelength 0.71073
_diffrn_reflns_av_R_equivalents 0.0303
_diffrn_reflns_av_sigmaI/netI 0.0624
_diffrn_reflns_limit_h_max 13
_diffrn_reflns_limit_h_min -13
_diffrn_reflns_limit_k_max 32
_diffrn_reflns_limit_k_min -19
_diffrn_reflns_limit_l_max 29
_diffrn_reflns_limit_l_min -11
_diffrn_reflns_number 8775
_diffrn_reflns_theta_full 28.19
_diffrn_reflns_theta_max 28.19
_diffrn_reflns_theta_min 1.82
_exptl_absorpt_coefficient_mu 0.842
_exptl_absorpt_correction_type none
_exptl_crystal_colour green
_exptl_crystal_density_diffrn 1.434
_exptl_crystal_density_method 'not measured'
_exptl_crystal_description block
_exptl_crystal_F_000 2920
_exptl_crystal_size_max 0.15
_exptl_crystal_size_mid 0.12
_exptl_crystal_size_min 0.10
_refine_diff_density_max 0.933
_refine_diff_density_min -0.582
_refine_diff_density_rms 0.086
_refine_ls_extinction_method none
_refine_ls_goodness_of_fit_ref 1.088
_refine_ls_hydrogen_treatment mixed
_refine_ls_matrix_type full
_refine_ls_number_parameters 368
_refine_ls_number_reflns 6264
_refine_ls_number_restraints 1
_refine_ls_restrained_S_all 1.092
_refine_ls_R_factor_all 0.0959
_refine_ls_R_factor_gt 0.0634
_refine_ls_shift/su_max 3.328
_refine_ls_shift/su_mean 0.043
_refine_ls_structure_factor_coef Fsqd
_refine_ls_weighting_details 'calc w=1/[\s^2^(Fo^2^)+(0.0311P)^2^+33.7314P] where P=(Fo^2^+2Fc^2^)/3'
_refine_ls_weighting_scheme calc
_refine_ls_wR_factor_gt 0.1216
_refine_ls_wR_factor_ref 0.1384
_reflns_number_gt 4637
_reflns_number_total 6264
_reflns_threshold_expression >2sigma(I)
_cod_data_source_file ic050183wsi20050203_093738.cif
_cod_data_source_block try2a
_cod_depositor_comments
;
The following automatic conversions were performed:
'_symmetry_cell_setting' value 'Monoclinic' changed to 'monoclinic'
according to '/home/saulius/struct/CIF-dictionaries/cif_core.dic'
dictionary named 'cif_core.dic' version 2.4.1 from
2010-06-29.

'_exptl_absorpt_correction_type' value 'None' changed to
'none' according to '/home/saulius/struct/CIF-dictionaries/cif_core.dic'
dictionary named 'cif_core.dic' version 2.4.1 from 2010-06-29.

Automatic conversion script
Id: cif_fix_enum 1527 2010-12-29 10:47:43Z saulius 
;
_cod_database_code 4309191

loop_
_symmetry_equiv_pos_as_xyz
'x, y, z'
'-x, y, -z+1/2'
'x+1/2, y+1/2, z'
'-x+1/2, y+1/2, -z+1/2'
'-x, -y, -z'
'x, -y, z-1/2'
'-x+1/2, -y+1/2, -z'
'x+1/2, -y+1/2, z-1/2'

loop_
_atom_site_label
_atom_site_type_symbol
_atom_site_fract_x
_atom_site_fract_y
_atom_site_fract_z
_atom_site_U_iso_or_equiv
_atom_site_adp_type
_atom_site_occupancy
_atom_site_symmetry_multiplicity
_atom_site_calc_flag
_atom_site_refinement_flags
_atom_site_disorder_assembly
_atom_site_disorder_group
H11C H 0.201(5) 0.794(2) 0.0893(11) 0.053(15) Uiso 1 1 d D . .
Mn1 Mn 0.86356(6) 0.02432(2) 0.27951(3) 0.02408(16) Uani 1 1 d . . .
Mn2 Mn 0.92562(6) 0.11428(2) 0.18997(3) 0.02741(17) Uani 1 1 d . . .
O2 O 1.0000 0.14245(16) 0.2500 0.0325(10) Uani 1 2 d S . .
O3 O 0.9452(3) 0.06977(11) 0.32396(12) 0.0273(6) Uani 1 1 d . . .
O4 O 1.0000 -0.00742(15) 0.2500 0.0246(9) Uani 1 2 d S . .
O1 O 0.8247(3) 0.06723(11) 0.22372(12) 0.0281(6) Uani 1 1 d . . .
O6 O 0.8460(3) 0.09561(11) 0.11642(12) 0.0309(7) Uani 1 1 d . . .
N3 N 0.7535(3) -0.03530(14) 0.24289(15) 0.0283(8) Uani 1 1 d . . .
O5 O 0.7885(3) 0.16967(12) 0.19734(14) 0.0432(8) Uani 1 1 d . . .
C1 C 0.6632(4) 0.01835(19) 0.36323(19) 0.0345(10) Uani 1 1 d . . .
N2 N 0.6953(3) 0.04568(15) 0.31796(15) 0.0302(8) Uani 1 1 d . . .
N1 N 0.8570(3) -0.03604(14) 0.34334(15) 0.0297(8) Uani 1 1 d . . .
N4 N 0.9944(4) 0.18024(14) 0.13964(16) 0.0383(10) Uani 1 1 d . . .
C9 C 0.8518(5) -0.08713(18) 0.31355(19) 0.0370(11) Uani 1 1 d . . .
H9A H 0.8235 -0.1149 0.3383 0.044 Uiso 1 1 calc R . .
H9B H 0.9359 -0.0964 0.3007 0.044 Uiso 1 1 calc R . .
C19 C 1.1337(5) 0.1775(2) 0.1283(2) 0.0508(15) Uani 1 1 d . . .
H19A H 1.1770 0.1693 0.1630 0.061 Uiso 1 1 calc R . .
C17 C 0.9169(5) 0.18118(18) 0.0883(2) 0.0393(12) Uani 1 1 d . . .
H17A H 0.9721 0.1879 0.0573 0.047 Uiso 1 1 calc R . .
H17B H 0.8565 0.2101 0.0904 0.047 Uiso 1 1 calc R . .
C16 C 0.8462(4) 0.13022(18) 0.07863(19) 0.0324(10) Uani 1 1 d . . .
C10 C 0.7630(4) -0.08332(18) 0.26568(19) 0.0342(10) Uani 1 1 d . . .
O7 O 0.7912(3) 0.12563(14) 0.03339(14) 0.0478(9) Uani 1 1 d . . .
C15 C 0.9606(6) 0.22626(19) 0.1744(2) 0.0558(16) Uani 1 1 d . . .
H15A H 0.9590 0.2583 0.1523 0.067 Uiso 1 1 calc R . .
H15B H 1.0234 0.2308 0.2034 0.067 Uiso 1 1 calc R . .
C11 C 0.6971(5) -0.1264(2) 0.2449(2) 0.0494(14) Uani 1 1 d . . .
H11A H 0.7034 -0.1595 0.2617 0.059 Uiso 1 1 calc R . .
C7 C 0.9907(6) -0.0795(2) 0.4181(2) 0.0612(17) Uani 1 1 d . . .
H7A H 1.0676 -0.0746 0.4388 0.092 Uiso 1 1 calc R . .
H7B H 0.9955 -0.1121 0.3978 0.092 Uiso 1 1 calc R . .
H7C H 0.9200 -0.0808 0.4428 0.092 Uiso 1 1 calc R . .
C2 C 0.5606(4) 0.0337(2) 0.3954(2) 0.0420(12) Uani 1 1 d . . .
H2A H 0.5406 0.0152 0.4274 0.050 Uiso 1 1 calc R . .
C8 C 0.7392(5) -0.0297(2) 0.3769(2) 0.0511(14) Uani 1 1 d . . .
H8A H 0.6863 -0.0609 0.3716 0.061 Uiso 1 1 calc R . .
H8B H 0.7628 -0.0283 0.4155 0.061 Uiso 1 1 calc R . .
C18 C 0.8317(7) 0.2167(2) 0.1993(3) 0.0646(18) Uani 1 1 d . . .
C6 C 0.9733(5) -0.0330(2) 0.3780(2) 0.0525(15) Uani 1 1 d . . .
H6A H 0.9711 -0.0003 0.3989 0.063 Uiso 1 1 calc R . .
H6B H 1.0465 -0.0315 0.3540 0.063 Uiso 1 1 calc R . .
C23 C 1.1703(5) 0.1348(2) 0.0865(2) 0.0511(15) Uani 1 1 d . . .
H23A H 1.2246 0.1084 0.1037 0.061 Uiso 1 1 calc R . .
H23B H 1.0950 0.1171 0.0725 0.061 Uiso 1 1 calc R . .
C5 C 0.6263(4) 0.0883(2) 0.3031(2) 0.0382(11) Uani 1 1 d . . .
H5A H 0.6498 0.1074 0.2720 0.046 Uiso 1 1 calc R . .
C4 C 0.5219(5) 0.1046(2) 0.3325(2) 0.0476(13) Uani 1 1 d . . .
H4A H 0.4745 0.1338 0.3211 0.057 Uiso 1 1 calc R . .
C14 C 0.6805(4) -0.02855(18) 0.19840(19) 0.0340(10) Uani 1 1 d . . .
H14A H 0.6751 0.0050 0.1826 0.041 Uiso 1 1 calc R . .
C13 C 0.6128(5) -0.0698(2) 0.1752(2) 0.0422(12) Uani 1 1 d . . .
H13A H 0.5622 -0.0643 0.1443 0.051 Uiso 1 1 calc R . .
O8 O 0.7767(6) 0.25435(18) 0.2207(3) 0.118(2) Uani 1 1 d . . .
C3 C 0.4896(5) 0.0767(2) 0.3791(2) 0.0485(14) Uani 1 1 d . . .
H3A H 0.4196 0.0870 0.3996 0.058 Uiso 1 1 calc R . .
C12 C 0.6216(5) -0.1193(2) 0.1988(2) 0.0513(14) Uani 1 1 d . . .
H12A H 0.5772 -0.1478 0.1838 0.062 Uiso 1 1 calc R . .
C20 C 1.1917(6) 0.2296(2) 0.1054(3) 0.079(2) Uani 1 1 d . . .
H20A H 1.1290 0.2498 0.0850 0.095 Uiso 1 1 calc R . .
H20B H 1.2253 0.2515 0.1349 0.095 Uiso 1 1 calc R . .
C22 C 1.2404(7) 0.1624(3) 0.0397(3) 0.081(2) Uani 1 1 d . . .
H22A H 1.312(7) 0.142(3) 0.023(3) 0.097 Uiso 1 1 d . . .
H22B H 1.177(7) 0.171(3) 0.009(3) 0.097 Uiso 1 1 d . . .
C21 C 1.2979(7) 0.2102(4) 0.0676(4) 0.095 Uani 1 1 d . . .
H21A H 1.359(7) 0.202(3) 0.091(3) 0.114 Uiso 1 1 d . . .
H21B H 1.326(7) 0.235(3) 0.044(3) 0.114 Uiso 1 1 d . . .
O9 O 0.6633(3) 0.03497(15) 0.00750(15) 0.049 Uani 1 1 d . . .
H9 H 0.7015 0.0627 0.0134 0.074 Uiso 1 1 calc R . .
O10 O 0.4219(4) 0.84869(17) 0.10414(15) 0.059 Uani 1 1 d . . .
H10 H 0.3560 0.8331 0.0963 0.088 Uiso 1 1 calc R . .
C25 C 0.4948(6) 0.8560(3) 0.0559(2) 0.064 Uani 1 1 d . . .
H25A H 0.4642 0.8865 0.0363 0.096 Uiso 1 1 calc R . .
H25B H 0.4874 0.8252 0.0329 0.096 Uiso 1 1 calc R . .
H25C H 0.5821 0.8613 0.0659 0.096 Uiso 1 1 calc R . .
C24 C 0.7339(6) -0.0079(2) 0.0285(3) 0.068 Uani 1 1 d . . .
H24A H 0.8136 -0.0100 0.0097 0.103 Uiso 1 1 calc R . .
H24B H 0.6874 -0.0402 0.0230 0.103 Uiso 1 1 calc R . .
H24C H 0.7488 -0.0026 0.0671 0.103 Uiso 1 1 calc R . .
O12 O 0.557(3) 0.2339(11) 0.2838(12) 0.323 Uani 0.50 1 d P . .
H12 H 0.4969 0.2196 0.2683 0.485 Uiso 0.50 1 calc PR . .
C27 C 0.528(3) 0.2887(11) 0.2936(17) 0.340 Uani 0.50 1 d P . .
H27C H 0.4381 0.2937 0.2925 0.408 Uiso 0.50 1 calc PR . .
H27A H 0.5671 0.3102 0.2657 0.408 Uiso 0.50 1 calc PR . .
H27B H 0.5604 0.2989 0.3290 0.408 Uiso 0.50 1 calc PR . .
O11 O 0.2199(5) 0.8063(2) 0.0533(2) 0.096 Uani 1 1 d D . .
C26 C 0.1180(6) 0.7729(3) 0.0627(3) 0.067 Uani 1 1 d . . .
H26A H 0.0403 0.7920 0.0566 0.080 Uiso 1 1 calc R . .
H26B H 0.1210 0.7604 0.0999 0.080 Uiso 1 1 calc R . .
H28S H 0.1220 0.7433 0.0379 0.071(18) Uiso 1 1 calc R . .

loop_
_atom_site_aniso_label
_atom_site_aniso_U_11
_atom_site_aniso_U_22
_atom_site_aniso_U_33
_atom_site_aniso_U_23
_atom_site_aniso_U_13
_atom_site_aniso_U_12
Mn1 0.0253(3) 0.0229(3) 0.0240(4) -0.0013(3) 0.0021(2) -0.0006(3)
Mn2 0.0326(3) 0.0206(3) 0.0290(4) 0.0015(3) -0.0036(3) 0.0007(3)
O2 0.041(2) 0.023(2) 0.033(3) 0.000 -0.007(2) 0.000
O3 0.0313(15) 0.0246(15) 0.0261(16) -0.0040(12) 0.0000(12) -0.0002(12)
O4 0.026(2) 0.022(2) 0.026(2) 0.000 0.0036(17) 0.000
O1 0.0292(15) 0.0255(15) 0.0297(17) 0.0001(12) -0.0021(13) 0.0011(12)
O6 0.0319(16) 0.0280(16) 0.0329(18) 0.0015(13) -0.0044(13) -0.0008(13)
N3 0.0253(17) 0.029(2) 0.031(2) -0.0008(15) 0.0030(15) -0.0007(14)
O5 0.052(2) 0.0288(18) 0.048(2) -0.0012(15) -0.0065(17) 0.0161(15)
C1 0.033(2) 0.044(3) 0.027(3) -0.008(2) 0.0035(19) -0.006(2)
N2 0.0253(18) 0.037(2) 0.029(2) -0.0085(16) 0.0005(15) -0.0016(15)
N1 0.0312(19) 0.030(2) 0.028(2) 0.0014(15) 0.0018(16) -0.0033(15)
N4 0.047(2) 0.026(2) 0.042(2) 0.0099(17) -0.0146(19) -0.0043(17)
C9 0.047(3) 0.028(2) 0.036(3) 0.006(2) 0.000(2) -0.001(2)
C19 0.044(3) 0.045(3) 0.063(4) 0.025(3) -0.018(3) -0.017(2)
C17 0.043(3) 0.033(3) 0.042(3) 0.010(2) -0.013(2) 0.000(2)
C16 0.031(2) 0.035(3) 0.031(3) 0.002(2) 0.000(2) 0.0038(19)
C10 0.038(2) 0.029(2) 0.036(3) -0.0024(19) 0.004(2) -0.0049(19)
O7 0.055(2) 0.053(2) 0.036(2) 0.0067(16) -0.0117(17) -0.0085(17)
C15 0.089(4) 0.019(2) 0.059(4) 0.005(2) -0.023(3) -0.001(3)
C11 0.066(3) 0.034(3) 0.049(3) 0.007(2) -0.007(3) -0.010(2)
C7 0.072(4) 0.056(4) 0.055(4) 0.024(3) -0.024(3) -0.019(3)
C2 0.034(2) 0.059(3) 0.033(3) -0.011(2) 0.007(2) -0.006(2)
C8 0.063(3) 0.051(3) 0.040(3) 0.006(3) 0.024(3) 0.009(3)
C18 0.103(5) 0.031(3) 0.060(4) -0.006(3) -0.005(4) 0.021(3)
C6 0.061(3) 0.050(3) 0.046(3) 0.016(3) -0.025(3) -0.018(3)
C23 0.040(3) 0.061(4) 0.053(4) 0.031(3) 0.005(3) -0.002(3)
C5 0.030(2) 0.052(3) 0.033(3) -0.006(2) -0.003(2) 0.005(2)
C4 0.036(3) 0.064(4) 0.043(3) -0.006(3) 0.001(2) 0.017(2)
C14 0.036(2) 0.031(2) 0.036(3) -0.002(2) -0.002(2) 0.002(2)
C13 0.042(3) 0.041(3) 0.043(3) -0.007(2) -0.010(2) -0.004(2)
O8 0.166(6) 0.036(3) 0.153(5) -0.021(3) 0.049(4) 0.023(3)
C3 0.029(2) 0.078(4) 0.039(3) -0.017(3) 0.005(2) 0.008(3)
C12 0.054(3) 0.045(3) 0.054(4) -0.008(3) -0.009(3) -0.010(3)
C20 0.069(4) 0.057(4) 0.111(6) 0.047(4) -0.032(4) -0.030(3)
C22 0.067(4) 0.097(6) 0.080(5) 0.047(5) 0.014(4) -0.016(4)
C21 0.056 0.117 0.112 0.079 -0.004 -0.026
O9 0.053 0.055 0.039 0.000 -0.001 -0.002
O10 0.068 0.064 0.045 0.000 -0.007 -0.010
C25 0.080 0.067 0.045 0.004 0.005 -0.001
C24 0.093 0.056 0.057 0.006 -0.006 0.014
O12 0.249 0.322 0.398 0.211 -0.048 -0.076
C27 0.161 0.153 0.709 0.066 0.176 0.103
O11 0.079 0.111 0.097 0.037 -0.027 -0.029
C26 0.067 0.067 0.067 0.000 0.000 0.000

loop_
_atom_type_symbol
_atom_type_description
_atom_type_scat_dispersion_real
_atom_type_scat_dispersion_imag
_atom_type_scat_source
C C 0.0033 0.0016 'International Tables Vol C Tables 4.2.6.8 and 6.1.1.4'
H H 0.0000 0.0000 'International Tables Vol C Tables 4.2.6.8 and 6.1.1.4'
N N 0.0061 0.0033 'International Tables Vol C Tables 4.2.6.8 and 6.1.1.4'
O O 0.0106 0.0060 'International Tables Vol C Tables 4.2.6.8 and 6.1.1.4'
Mn Mn 0.3368 0.7283 'International Tables Vol C Tables 4.2.6.8 and 6.1.1.4'

loop_
_geom_angle_atom_site_label_1
_geom_angle_atom_site_label_2
_geom_angle_atom_site_label_3
_geom_angle
_geom_angle_site_symmetry_1
_geom_angle_site_symmetry_3
_geom_angle_publ_flag
O1 Mn1 O3 100.30(13) . . ?
O1 Mn1 O4 98.51(12) . . ?
O3 Mn1 O4 98.14(11) . . ?
O1 Mn1 N2 89.50(14) . . ?
O3 Mn1 N2 88.41(13) . . ?
O4 Mn1 N2 168.53(15) . . ?
O1 Mn1 N3 89.28(13) . . ?
O3 Mn1 N3 168.06(14) . . ?
O4 Mn1 N3 87.37(13) . . ?
N2 Mn1 N3 84.52(13) . . ?
O1 Mn1 N1 163.83(13) . . ?
O3 Mn1 N1 91.95(13) . . ?
O4 Mn1 N1 90.08(13) . . ?
N2 Mn1 N1 80.25(14) . . ?
N3 Mn1 N1 77.39(14) . . ?
O1 Mn1 Mn2 26.14(9) . . ?
O3 Mn1 Mn2 81.85(10) . . ?
O4 Mn1 Mn2 82.98(9) . . ?
N2 Mn1 Mn2 107.37(11) . . ?
N3 Mn1 Mn2 109.44(10) . . ?
N1 Mn1 Mn2 169.92(9) . . ?
O1 Mn1 Mn1 82.16(9) . 2_755 ?
O3 Mn1 Mn1 80.83(9) . 2_755 ?
O4 Mn1 Mn1 26.41(11) . 2_755 ?
N2 Mn1 Mn1 164.95(10) . 2_755 ?
N3 Mn1 Mn1 107.76(10) . 2_755 ?
N1 Mn1 Mn1 110.43(10) . 2_755 ?
Mn2 Mn1 Mn1 60.86(2) . 2_755 ?
O1 Mn2 O3 97.19(13) . 2_755 ?
O1 Mn2 O2 98.47(12) . . ?
O3 Mn2 O2 94.08(12) 2_755 . ?
O1 Mn2 O5 89.43(14) . . ?
O3 Mn2 O5 172.69(14) 2_755 . ?
O2 Mn2 O5 87.98(13) . . ?
O1 Mn2 O6 90.33(12) . . ?
O3 Mn2 O6 90.01(12) 2_755 . ?
O2 Mn2 O6 169.75(14) . . ?
O5 Mn2 O6 86.84(13) . . ?
O1 Mn2 N4 162.93(13) . . ?
O3 Mn2 N4 96.61(14) 2_755 . ?
O2 Mn2 N4 90.51(14) . . ?
O5 Mn2 N4 76.34(15) . . ?
O6 Mn2 N4 79.67(13) . . ?
O1 Mn2 Mn1 25.92(9) . . ?
O3 Mn2 Mn1 81.03(9) 2_755 . ?
O2 Mn2 Mn1 79.55(10) . . ?
O5 Mn2 Mn1 106.24(10) . . ?
O6 Mn2 Mn1 110.41(9) . . ?
N4 Mn2 Mn1 169.56(10) . . ?
Mn2 O2 Mn2 133.5(2) 2_755 . ?
Mn1 O3 Mn2 130.36(17) . 2_755 ?
Mn1 O4 Mn1 127.2(2) . 2_755 ?
Mn1 O1 Mn2 127.95(16) . . ?
C16 O6 Mn2 118.5(3) . . ?
C10 N3 C14 119.6(4) . . ?
C10 N3 Mn1 115.7(3) . . ?
C14 N3 Mn1 124.7(3) . . ?
C18 O5 Mn2 113.1(4) . . ?
N2 C1 C2 121.2(5) . . ?
N2 C1 C8 117.5(4) . . ?
C2 C1 C8 121.3(5) . . ?
C1 N2 C5 119.4(4) . . ?
C1 N2 Mn1 117.0(3) . . ?
C5 N2 Mn1 123.2(3) . . ?
C9 N1 C6 110.5(4) . . ?
C9 N1 C8 109.2(4) . . ?
C6 N1 C8 111.8(4) . . ?
C9 N1 Mn1 105.2(3) . . ?
C6 N1 Mn1 109.8(3) . . ?
C8 N1 Mn1 110.1(3) . . ?
C15 N4 C17 109.5(4) . . ?
C15 N4 C19 112.3(4) . . ?
C17 N4 C19 112.5(4) . . ?
C15 N4 Mn2 101.2(3) . . ?
C17 N4 Mn2 107.3(3) . . ?
C19 N4 Mn2 113.3(3) . . ?
N1 C9 C10 110.3(4) . . ?
N4 C19 C23 113.9(4) . . ?
N4 C19 C20 114.6(4) . . ?
C23 C19 C20 104.8(5) . . ?
N4 C17 C16 112.8(4) . . ?
O7 C16 O6 125.0(4) . . ?
O7 C16 C17 116.5(4) . . ?
O6 C16 C17 118.5(4) . . ?
N3 C10 C11 121.6(4) . . ?
N3 C10 C9 115.3(4) . . ?
C11 C10 C9 123.1(4) . . ?
N4 C15 C18 108.9(4) . . ?
C10 C11 C12 118.7(5) . . ?
C3 C2 C1 118.7(5) . . ?
C1 C8 N1 114.3(4) . . ?
O8 C18 O5 124.4(7) . . ?
O8 C18 C15 118.4(6) . . ?
O5 C18 C15 117.2(5) . . ?
N1 C6 C7 114.7(4) . . ?
C22 C23 C19 107.3(5) . . ?
N2 C5 C4 122.1(5) . . ?
C5 C4 C3 118.4(5) . . ?
N3 C14 C13 122.0(4) . . ?
C12 C13 C14 118.6(5) . . ?
C2 C3 C4 120.2(5) . . ?
C13 C12 C11 119.5(5) . . ?
C21 C20 C19 103.6(6) . . ?
C21 C22 C23 102.9(6) . . ?
C22 C21 C20 103.4(6) . . ?
H11C O11 C26 59(3) . . ?

loop_
_geom_bond_atom_site_label_1
_geom_bond_atom_site_label_2
_geom_bond_distance
_geom_bond_site_symmetry_2
_geom_bond_publ_flag
Mn1 O1 1.780(3) . ?
Mn1 O3 1.792(3) . ?
Mn1 O4 1.7980(18) . ?
Mn1 N2 2.080(4) . ?
Mn1 N3 2.094(3) . ?
Mn1 N1 2.173(4) . ?
Mn1 Mn2 3.2114(10) . ?
Mn1 Mn1 3.2207(13) 2_755 ?
Mn2 O1 1.794(3) . ?
Mn2 O3 1.798(3) 2_755 ?
Mn2 O2 1.7986(17) . ?
Mn2 O5 2.018(3) . ?
Mn2 O6 2.026(3) . ?
Mn2 N4 2.189(4) . ?
O2 Mn2 1.7986(17) 2_755 ?
O3 Mn2 1.798(3) 2_755 ?
O4 Mn1 1.7980(18) 2_755 ?
O6 C16 1.266(5) . ?
N3 C10 1.334(5) . ?
N3 C14 1.335(5) . ?
O5 C18 1.271(7) . ?
C1 N2 1.343(6) . ?
C1 C2 1.392(6) . ?
C1 C8 1.489(7) . ?
N2 C5 1.346(6) . ?
N1 C9 1.478(6) . ?
N1 C6 1.485(6) . ?
N1 C8 1.498(6) . ?
N4 C15 1.480(6) . ?
N4 C17 1.488(5) . ?
N4 C19 1.497(7) . ?
C9 C10 1.493(6) . ?
C19 C23 1.532(8) . ?
C19 C20 1.552(7) . ?
C17 C16 1.503(6) . ?
C16 O7 1.246(5) . ?
C10 C11 1.383(6) . ?
C15 C18 1.509(9) . ?
C11 C12 1.383(7) . ?
C7 C6 1.534(7) . ?
C2 C3 1.375(7) . ?
C18 O8 1.229(7) . ?
C23 C22 1.527(8) . ?
C5 C4 1.377(6) . ?
C4 C3 1.378(8) . ?
C14 C13 1.380(6) . ?
C13 C12 1.376(7) . ?
C20 C21 1.531(11) . ?
C22 C21 1.509(12) . ?
O9 C24 1.406(6) . ?
O10 C25 1.416(7) . ?
O12 C27 1.43(3) . ?
O11 H11C 0.949(19) . ?
O11 C26 1.384(7) . ?
